data_4315387
loop_
_publ_author_name
'Jes\'us R. Berenguer'
'Julio Fern\'andez'
'Bel\'en Gil'
'Elena Lalinde'
'Sergio S\'anchez'

_publ_section_title
;
 Rhomboidal Heterometallic Alkynyl Based Pt2Cd2 Clusters: Structural,
 Photophysical, and Theoretical Studies
;
_journal_name_full 'Inorganic Chemistry'
_journal_page_first 4232
_journal_page_last 4244
_journal_paper_doi 10.1021/ic100072a
_journal_volume 49
_journal_year 2010
_chemical_formula_sum 'C83 H68 Cd2 Cl2 N2 O8 Pt2'
_chemical_formula_weight 1907.27
_chemical_name_common jfc254b
_chemical_name_systematic
;
 ?
;
_space_group_IT_number 14
_symmetry_cell_setting monoclinic
_symmetry_space_group_name_Hall '-P 2yn'
_symmetry_space_group_name_H-M 'P 1 21/n 1'
_atom_sites_solution_hydrogens geom
_atom_sites_solution_primary direct
_atom_sites_solution_secondary difmap
_audit_conform_dict_location ftp://ftp.iucr.org/pub/cif_core.dic
_audit_conform_dict_name cif_core.dic
_audit_conform_dict_version 2.4
_audit_creation_date 2009-10-28T12:01:11-00:00
_audit_creation_method 'WinGX routine CIF_UPDATE'
_cell_angle_alpha 90
_cell_angle_beta 91.4520(10)
_cell_angle_gamma 90
_cell_formula_units_Z 2
_cell_length_a 14.4841(4)
_cell_length_b 13.1672(4)
_cell_length_c 20.6477(3)
_cell_measurement_reflns_used 6226
_cell_measurement_temperature 173.0(10)
_cell_volume 3936.56(17)
_computing_cell_refinement 'HKL Scalepack (Otwinowski & Minor 1997)'
_computing_data_collection 'Collect (Bruker AXS BV, 1997-2004)'
_computing_data_reduction 'HKL Denzo and Scalepack (Otwinowski & Minor 1997)'
_computing_structure_refinement 'SHELXL-97 (Sheldrick, 1997)'
_computing_structure_solution 'SHELXS-97 (Sheldrick, 1990)'
_diffrn_ambient_temperature 173.0(10)
_diffrn_detector_area_resol_mean 9
_diffrn_measured_fraction_theta_full 0.996
_diffrn_measured_fraction_theta_max 0.996
_diffrn_measurement_device '95mm CCD camera on \k-goniostat'
_diffrn_measurement_device_type KappaCCD
_diffrn_measurement_method CCD
_diffrn_orient_matrix_type 'by Bruker AXS Collect from scalepack cell'
_diffrn_orient_matrix_UB_11 0.0492332
_diffrn_orient_matrix_UB_12 -0.0511845
_diffrn_orient_matrix_UB_13 -0.0085162
_diffrn_orient_matrix_UB_21 0.00242
_diffrn_orient_matrix_UB_22 0.0235721
_diffrn_orient_matrix_UB_23 -0.0459654
_diffrn_orient_matrix_UB_31 0.0483734
_diffrn_orient_matrix_UB_32 0.0509151
_diffrn_orient_matrix_UB_33 0.0127193
_diffrn_radiation_monochromator graphite
_diffrn_radiation_type MoK\a
_diffrn_radiation_wavelength 0.71073
_diffrn_reflns_av_R_equivalents 0.057
_diffrn_reflns_av_unetI/netI 0.0326
_diffrn_reflns_limit_h_max 17
_diffrn_reflns_limit_h_min -17
_diffrn_reflns_limit_k_max 16
_diffrn_reflns_limit_k_min -16
_diffrn_reflns_limit_l_max 25
_diffrn_reflns_limit_l_min -22
_diffrn_reflns_number 44567
_diffrn_reflns_theta_full 25.68
_diffrn_reflns_theta_max 25.68
_diffrn_reflns_theta_min 3.38
_exptl_absorpt_coefficient_mu 4.197
_exptl_absorpt_correction_T_max 0.2036
_exptl_absorpt_correction_T_min 0.1516
_exptl_absorpt_correction_type multi-scan
_exptl_absorpt_process_details
;
        [c.f. r.h. blessing, acta cryst. (1995), a51, 33-38]
;
_exptl_crystal_colour yellow
_exptl_crystal_density_diffrn 1.609
_exptl_crystal_density_method 'not measured'
_exptl_crystal_description block
_exptl_crystal_F_000 1860
_exptl_crystal_size_max 0.5
_exptl_crystal_size_mid 0.4
_exptl_crystal_size_min 0.2
_refine_diff_density_max 1.704
_refine_diff_density_min -0.98
_refine_diff_density_rms 0.13
_refine_ls_extinction_method none
_refine_ls_goodness_of_fit_ref 1.025
_refine_ls_hydrogen_treatment constr
_refine_ls_matrix_type full
_refine_ls_number_parameters 464
_refine_ls_number_reflns 7444
_refine_ls_number_restraints 0
_refine_ls_restrained_S_all 1.025
_refine_ls_R_factor_all 0.0399
_refine_ls_R_factor_gt 0.0302
_refine_ls_shift/su_max 0.002
_refine_ls_shift/su_mean 0
_refine_ls_structure_factor_coef Fsqd
_refine_ls_weighting_details 'calc w=1/[\s^2^(Fo^2^)+(0.0434P)^2^+9.9821P] where P=(Fo^2^+2Fc^2^)/3'
_refine_ls_weighting_scheme calc
_refine_ls_wR_factor_gt 0.0776
_refine_ls_wR_factor_ref 0.0827
_reflns_number_gt 6393
_reflns_number_total 7444
_reflns_threshold_expression >2sigma(I)
_cod_data_source_file ic100072a_si_003_3.cif
_cod_data_source_block 2c
_cod_depositor_comments
;
The following automatic conversions were performed:

'_symmetry_cell_setting' value 'Monoclinic' changed to 'monoclinic'
according to the built-in table from CIF Core dictionary named
'cif_core.dic' version 2.4.1 from 2010-06-29.

Automatic conversion script
Id: cif_fix_values 1646 2011-03-28 12:23:43Z adriana 
;
_cod_original_sg_symbol_H-M 'P 21/n'
_cod_database_code 4315387

loop_
_symmetry_equiv_pos_as_xyz
'x, y, z'
'-x+1/2, y+1/2, -z+1/2'
'-x, -y, -z'
'x-1/2, -y-1/2, z-1/2'

loop_
_atom_site_label
_atom_site_type_symbol
_atom_site_fract_x
_atom_site_fract_y
_atom_site_fract_z
_atom_site_U_iso_or_equiv
_atom_site_adp_type
_atom_site_occupancy
_atom_site_symmetry_multiplicity
_atom_site_calc_flag
_atom_site_refinement_flags
_atom_site_disorder_assembly
_atom_site_disorder_group
C1 C 0.8083(3) 1.0398(4) 0.0018(2) 0.0291(11) Uani 1 1 d . . .
C2 C 0.7506(3) 1.1055(4) -0.0042(2) 0.0291(11) Uani 1 1 d . . .
C3 C 0.6714(3) 1.1716(4) -0.0095(2) 0.0271(10) Uani 1 1 d . . .
C4 C 0.5851(3) 1.1297(4) 0.0005(3) 0.0336(11) Uani 1 1 d . . .
H4 H 0.5799 1.0604 0.008 0.04 Uiso 1 1 calc R . .
C5 C 0.5070(3) 1.1897(4) -0.0006(3) 0.0355(12) Uani 1 1 d . . .
C6 C 0.5144(4) 1.2919(4) -0.0128(3) 0.0429(14) Uani 1 1 d . . .
H6 H 0.4622 1.3331 -0.0128 0.052 Uiso 1 1 calc R . .
C7 C 0.6001(4) 1.3331(5) -0.0251(3) 0.0503(16) Uani 1 1 d . . .
H7 H 0.6047 1.4017 -0.0352 0.06 Uiso 1 1 calc R . .
C8 C 0.6786(4) 1.2742(4) -0.0227(3) 0.0405(13) Uani 1 1 d . . .
H8 H 0.736 1.3031 -0.0299 0.049 Uiso 1 1 calc R . .
C9 C 0.3447(4) 1.1995(6) 0.0153(4) 0.074(2) Uani 1 1 d . . .
H9A H 0.3539 1.2523 0.0468 0.111 Uiso 1 1 calc R . .
H9B H 0.2942 1.1572 0.0276 0.111 Uiso 1 1 calc R . .
H9C H 0.331 1.2293 -0.0263 0.111 Uiso 1 1 calc R . .
C10 C 0.9023(3) 0.9703(4) 0.1155(2) 0.0275(10) Uani 1 1 d . . .
C11 C 0.9002(4) 0.9912(4) 0.1721(2) 0.0326(11) Uani 1 1 d . . .
C12 C 0.8991(4) 1.0052(4) 0.2416(2) 0.0336(12) Uani 1 1 d . . .
C13 C 0.8457(4) 1.0823(4) 0.2680(3) 0.0408(13) Uani 1 1 d . . .
H13 H 0.8107 1.1251 0.2412 0.049 Uiso 1 1 calc R . .
C14 C 0.8457(5) 1.0940(5) 0.3352(3) 0.0523(17) Uani 1 1 d . . .
C15 C 0.8971(5) 1.0285(6) 0.3749(3) 0.0622(19) Uani 1 1 d . . .
H15 H 0.8952 1.0352 0.4197 0.075 Uiso 1 1 calc R . .
C16 C 0.9499(5) 0.9550(6) 0.3485(3) 0.0613(18) Uani 1 1 d . . .
H16 H 0.9848 0.9124 0.3755 0.074 Uiso 1 1 calc R . .
C17 C 0.9523(4) 0.9427(5) 0.2823(3) 0.0498(15) Uani 1 1 d . . .
H17 H 0.9895 0.8927 0.2647 0.06 Uiso 1 1 calc R . .
C18 C 0.7415(7) 1.2350(6) 0.3276(4) 0.093(3) Uani 1 1 d . . .
H18A H 0.7809 1.2734 0.3 0.14 Uiso 1 1 calc R . .
H18B H 0.7091 1.2805 0.3554 0.14 Uiso 1 1 calc R . .
H18C H 0.6978 1.1972 0.3015 0.14 Uiso 1 1 calc R . .
C19 C 0.9782(3) 0.8076(4) 0.0482(2) 0.0268(10) Uani 1 1 d . . .
C20 C 1.0275(3) 0.7377(4) 0.0648(2) 0.0278(10) Uani 1 1 d . . .
C21 C 1.0873(3) 0.6598(4) 0.0912(2) 0.0291(10) Uani 1 1 d . . .
C22 C 1.1143(3) 0.5769(4) 0.0532(2) 0.0293(11) Uani 1 1 d . . .
H22 H 1.0902 0.5688 0.0113 0.035 Uiso 1 1 calc R . .
C23 C 1.1771(4) 0.5073(4) 0.0787(3) 0.0360(12) Uani 1 1 d . . .
C24 C 1.2123(4) 0.5187(4) 0.1416(3) 0.0477(15) Uani 1 1 d . . .
H24 H 1.2552 0.4724 0.1582 0.057 Uiso 1 1 calc R . .
C25 C 1.1841(5) 0.5973(4) 0.1788(3) 0.0534(17) Uani 1 1 d . . .
H25 H 1.2071 0.6036 0.2211 0.064 Uiso 1 1 calc R . .
C26 C 1.1214(4) 0.6684(4) 0.1547(3) 0.0452(14) Uani 1 1 d . . .
H26 H 1.1023 0.7216 0.1808 0.054 Uiso 1 1 calc R . .
C27 C 1.1714(5) 0.4077(5) -0.0167(3) 0.0530(16) Uani 1 1 d . . .
H27A H 1.1052 0.4062 -0.0153 0.08 Uiso 1 1 calc R . .
H27B H 1.1933 0.3439 -0.0328 0.08 Uiso 1 1 calc R . .
H27C H 1.1902 0.4613 -0.045 0.08 Uiso 1 1 calc R . .
C28 C 0.8848(3) 0.8717(4) -0.0688(2) 0.0260(10) Uani 1 1 d . . .
C29 C 0.8757(3) 0.8351(4) -0.1225(2) 0.0276(10) Uani 1 1 d . . .
C30 C 0.8604(3) 0.7885(4) -0.1850(2) 0.0288(10) Uani 1 1 d . . .
C31 C 0.7829(3) 0.7288(4) -0.1962(2) 0.0301(10) Uani 1 1 d . . .
H31 H 0.74 0.7209 -0.1639 0.036 Uiso 1 1 calc R . .
C32 C 0.7690(4) 0.6805(4) -0.2556(2) 0.0328(11) Uani 1 1 d . . .
C33 C 0.8315(4) 0.6919(5) -0.3046(3) 0.0483(15) Uani 1 1 d . . .
H33 H 0.8222 0.6598 -0.3443 0.058 Uiso 1 1 calc R . .
C34 C 0.9084(5) 0.7525(5) -0.2929(3) 0.0541(17) Uani 1 1 d . . .
H34 H 0.9508 0.7611 -0.3256 0.065 Uiso 1 1 calc R . .
C35 C 0.9239(4) 0.8004(5) -0.2342(3) 0.0458(14) Uani 1 1 d . . .
H35 H 0.9763 0.8402 -0.2274 0.055 Uiso 1 1 calc R . .
C36 C 0.6756(5) 0.5651(5) -0.3190(3) 0.0545(17) Uani 1 1 d . . .
H36A H 0.6723 0.6096 -0.3558 0.082 Uiso 1 1 calc R . .
H36B H 0.619 0.5275 -0.3165 0.082 Uiso 1 1 calc R . .
H36C H 0.7262 0.5188 -0.3236 0.082 Uiso 1 1 calc R . .
C37 C 0.9644(4) 1.3414(4) 0.1140(2) 0.0334(11) Uani 1 1 d . . .
H37 H 1.0224 1.3362 0.096 0.04 Uiso 1 1 calc R . .
C38 C 0.9437(4) 1.4264(4) 0.1503(3) 0.0419(13) Uani 1 1 d . . .
H38 H 0.9874 1.4772 0.1572 0.05 Uiso 1 1 calc R . .
C39 C 0.8576(5) 1.4341(5) 0.1756(3) 0.0502(16) Uani 1 1 d . . .
H39 H 0.8421 1.4908 0.1999 0.06 Uiso 1 1 calc R . .
C40 C 0.7946(4) 1.3587(5) 0.1653(3) 0.0483(15) Uani 1 1 d . . .
H40 H 0.7359 1.3637 0.1821 0.058 Uiso 1 1 calc R . .
C41 C 0.8192(4) 1.2744(4) 0.1292(2) 0.0360(12) Uani 1 1 d . . .
H41 H 0.7763 1.2227 0.1223 0.043 Uiso 1 1 calc R . .
Cd1 Cd 0.94514(2) 1.12648(3) 0.049621(16) 0.02541(9) Uani 1 1 d . . .
N1 N 0.9029(3) 1.2658(3) 0.10412(18) 0.0268(8) Uani 1 1 d . . .
O1 O 0.4265(3) 1.1397(3) 0.0117(3) 0.0604(13) Uani 1 1 d . . .
O2 O 0.7960(4) 1.1667(4) 0.3660(2) 0.0795(17) Uani 1 1 d . . .
O3 O 1.2085(3) 0.4245(3) 0.0458(2) 0.0487(10) Uani 1 1 d . . .
O4 O 0.6894(3) 0.6240(3) -0.26097(17) 0.0433(9) Uani 1 1 d . . .
Pt1 Pt 0.896312(11) 0.924853(13) 0.022565(8) 0.02332(7) Uani 1 1 d . . .
Cl1 Cl 0.6329(6) 0.9931(6) 0.1489(2) 0.165(3) Uani 0.5 1 d P . .
C42 C 0.6367(9) 1.1278(10) 0.1805(6) 0.049(3) Uani 0.5 1 d P . .
H42A H 0.6595 1.1772 0.1499 0.059 Uiso 0.5 1 calc PR . .
H42B H 0.6669 1.1351 0.2227 0.059 Uiso 0.5 1 calc PR . .
Cl2 Cl 0.5055(11) 1.1191(13) 0.1828(5) 0.310(9) Uani 0.5 1 d P . .

loop_
_atom_site_aniso_label
_atom_site_aniso_U_11
_atom_site_aniso_U_22
_atom_site_aniso_U_33
_atom_site_aniso_U_23
_atom_site_aniso_U_13
_atom_site_aniso_U_12
C1 0.021(2) 0.030(3) 0.036(3) -0.006(2) 0.0009(19) 0.001(2)
C2 0.027(2) 0.028(3) 0.033(3) -0.001(2) 0.001(2) -0.003(2)
C3 0.024(2) 0.032(3) 0.025(2) -0.001(2) 0.0010(18) 0.005(2)
C4 0.028(3) 0.027(3) 0.046(3) 0.006(2) 0.003(2) 0.001(2)
C5 0.022(2) 0.038(3) 0.047(3) 0.002(2) 0.000(2) 0.001(2)
C6 0.031(3) 0.041(3) 0.057(4) 0.004(3) -0.001(2) 0.017(2)
C7 0.045(3) 0.027(3) 0.079(5) 0.010(3) 0.007(3) 0.006(3)
C8 0.031(3) 0.034(3) 0.057(3) 0.005(3) 0.009(2) -0.002(2)
C9 0.026(3) 0.072(5) 0.125(7) 0.006(5) 0.013(4) 0.006(3)
C10 0.027(2) 0.022(2) 0.034(3) 0.000(2) 0.0030(19) 0.002(2)
C11 0.039(3) 0.030(3) 0.030(3) 0.002(2) 0.006(2) -0.006(2)
C12 0.038(3) 0.035(3) 0.027(3) -0.001(2) 0.007(2) -0.012(2)
C13 0.056(4) 0.038(3) 0.029(3) -0.002(2) 0.015(2) -0.011(3)
C14 0.074(4) 0.049(4) 0.035(3) -0.015(3) 0.022(3) -0.021(3)
C15 0.087(5) 0.071(5) 0.028(3) -0.006(3) 0.000(3) -0.028(4)
C16 0.071(5) 0.077(5) 0.036(3) 0.003(3) -0.007(3) -0.008(4)
C17 0.051(4) 0.059(4) 0.040(3) 0.002(3) 0.001(3) -0.005(3)
C18 0.162(9) 0.047(5) 0.073(5) -0.005(4) 0.057(6) 0.018(5)
C19 0.027(2) 0.029(3) 0.024(2) -0.004(2) 0.0024(18) 0.002(2)
C20 0.032(3) 0.027(3) 0.025(2) 0.001(2) 0.0022(19) -0.002(2)
C21 0.034(3) 0.023(2) 0.030(3) 0.003(2) -0.002(2) -0.004(2)
C22 0.028(2) 0.029(3) 0.031(3) 0.006(2) -0.001(2) -0.002(2)
C23 0.036(3) 0.025(3) 0.047(3) 0.006(2) -0.002(2) 0.000(2)
C24 0.061(4) 0.030(3) 0.050(3) 0.008(3) -0.026(3) 0.006(3)
C25 0.083(5) 0.037(3) 0.038(3) 0.005(3) -0.030(3) -0.002(3)
C26 0.065(4) 0.030(3) 0.039(3) -0.004(2) -0.012(3) 0.002(3)
C27 0.052(4) 0.049(4) 0.059(4) -0.011(3) 0.007(3) 0.018(3)
C28 0.020(2) 0.023(2) 0.035(3) -0.002(2) -0.0007(19) 0.0033(19)
C29 0.026(2) 0.022(2) 0.035(3) 0.001(2) -0.002(2) 0.0003(19)
C30 0.036(3) 0.025(3) 0.026(2) 0.001(2) -0.003(2) -0.001(2)
C31 0.038(3) 0.026(2) 0.027(2) 0.001(2) -0.001(2) -0.002(2)
C32 0.042(3) 0.026(3) 0.030(3) 0.002(2) -0.009(2) -0.005(2)
C33 0.069(4) 0.051(4) 0.025(3) -0.008(3) -0.001(3) -0.013(3)
C34 0.065(4) 0.063(4) 0.034(3) 0.000(3) 0.015(3) -0.017(3)
C35 0.051(4) 0.050(4) 0.036(3) -0.004(3) 0.004(3) -0.016(3)
C36 0.067(4) 0.045(4) 0.051(4) -0.022(3) -0.021(3) -0.004(3)
C37 0.037(3) 0.027(3) 0.036(3) 0.001(2) 0.002(2) 0.005(2)
C38 0.054(4) 0.031(3) 0.040(3) -0.006(2) -0.004(3) 0.002(3)
C39 0.072(4) 0.038(3) 0.041(3) -0.007(3) 0.008(3) 0.021(3)
C40 0.045(3) 0.056(4) 0.044(3) 0.004(3) 0.016(3) 0.017(3)
C41 0.034(3) 0.037(3) 0.037(3) 0.001(2) 0.006(2) 0.007(2)
Cd1 0.02319(17) 0.02401(18) 0.02907(18) -0.00444(14) 0.00179(13) 0.00112(14)
N1 0.028(2) 0.027(2) 0.025(2) -0.0015(17) 0.0012(16) 0.0043(17)
O1 0.0214(19) 0.052(3) 0.108(4) 0.007(3) 0.008(2) 0.0029(18)
O2 0.136(5) 0.057(3) 0.048(3) -0.015(2) 0.042(3) -0.003(3)
O3 0.055(3) 0.033(2) 0.057(3) -0.0024(19) -0.008(2) 0.0173(18)
O4 0.055(2) 0.037(2) 0.037(2) -0.0073(17) -0.0130(18) -0.0112(18)
Pt1 0.02063(10) 0.02312(10) 0.02626(11) -0.00257(7) 0.00116(7) 0.00074(7)
Cl1 0.249(8) 0.194(7) 0.055(3) 0.033(4) 0.011(4) 0.091(7)
C42 0.054(7) 0.052(8) 0.041(6) 0.014(6) -0.012(5) -0.027(6)
Cl2 0.359(18) 0.44(2) 0.132(7) 0.126(10) 0.089(9) 0.204(16)

loop_
_atom_type_symbol
_atom_type_description
_atom_type_scat_dispersion_real
_atom_type_scat_dispersion_imag
_atom_type_scat_source
C C 0.0033 0.0016 'International Tables Vol C Tables 4.2.6.8 and 6.1.1.4'
H H 0 0 'International Tables Vol C Tables 4.2.6.8 and 6.1.1.4'
Cd Cd -0.8075 1.2024 'International Tables Vol C Tables 4.2.6.8 and 6.1.1.4'
N N 0.0061 0.0033 'International Tables Vol C Tables 4.2.6.8 and 6.1.1.4'
O O 0.0106 0.006 'International Tables Vol C Tables 4.2.6.8 and 6.1.1.4'
Pt Pt -1.7033 8.3905 'International Tables Vol C Tables 4.2.6.8 and 6.1.1.4'
Cl Cl 0.1484 0.1585 'International Tables Vol C Tables 4.2.6.8 and 6.1.1.4'

loop_
_geom_angle_atom_site_label_1
_geom_angle_atom_site_label_2
_geom_angle_atom_site_label_3
_geom_angle
_geom_angle_site_symmetry_1
_geom_angle_site_symmetry_3
_geom_angle_publ_flag
C2 C1 Pt1 172.5(5) . . ?
C2 C1 Cd1 104.8(4) . . ?
Pt1 C1 Cd1 76.45(14) . . ?
C1 C2 C3 171.0(5) . . ?
C8 C3 C4 119.4(5) . . ?
C8 C3 C2 122.7(4) . . ?
C4 C3 C2 117.9(5) . . ?
C5 C4 C3 120.9(5) . . ?
C5 C4 H4 119.6 . . ?
C3 C4 H4 119.6 . . ?
O1 C5 C6 125.2(5) . . ?
O1 C5 C4 115.1(5) . . ?
C6 C5 C4 119.7(5) . . ?
C5 C6 C7 119.5(5) . . ?
C5 C6 H6 120.3 . . ?
C7 C6 H6 120.3 . . ?
C8 C7 C6 121.1(5) . . ?
C8 C7 H7 119.4 . . ?
C6 C7 H7 119.4 . . ?
C7 C8 C3 119.4(5) . . ?
C7 C8 H8 120.3 . . ?
C3 C8 H8 120.3 . . ?
O1 C9 H9A 109.5 . . ?
O1 C9 H9B 109.5 . . ?
H9A C9 H9B 109.5 . . ?
O1 C9 H9C 109.5 . . ?
H9A C9 H9C 109.5 . . ?
H9B C9 H9C 109.5 . . ?
C11 C10 Pt1 174.3(4) . . ?
C11 C10 Cd1 110.3(4) . . ?
Pt1 C10 Cd1 74.70(15) . . ?
C10 C11 C12 174.1(5) . . ?
C13 C12 C17 119.9(5) . . ?
C13 C12 C11 120.0(5) . . ?
C17 C12 C11 120.1(5) . . ?
C12 C13 C14 118.8(6) . . ?
C12 C13 H13 120.6 . . ?
C14 C13 H13 120.6 . . ?
O2 C14 C15 116.2(6) . . ?
O2 C14 C13 123.6(7) . . ?
C15 C14 C13 120.2(6) . . ?
C16 C15 C14 120.3(6) . . ?
C16 C15 H15 119.8 . . ?
C14 C15 H15 119.8 . . ?
C15 C16 C17 120.7(7) . . ?
C15 C16 H16 119.6 . . ?
C17 C16 H16 119.6 . . ?
C16 C17 C12 120.0(6) . . ?
C16 C17 H17 120 . . ?
C12 C17 H17 120 . . ?
O2 C18 H18A 109.5 . . ?
O2 C18 H18B 109.5 . . ?
H18A C18 H18B 109.5 . . ?
O2 C18 H18C 109.5 . . ?
H18A C18 H18C 109.5 . . ?
H18B C18 H18C 109.5 . . ?
C20 C19 Pt1 178.8(4) . . ?
C20 C19 Cd1 102.9(3) . 3_775 ?
Pt1 C19 Cd1 77.91(16) . 3_775 ?
C19 C20 C21 173.8(5) . . ?
C26 C21 C22 119.4(5) . . ?
C26 C21 C20 119.6(5) . . ?
C22 C21 C20 121.0(4) . . ?
C23 C22 C21 119.3(5) . . ?
C23 C22 H22 120.3 . . ?
C21 C22 H22 120.3 . . ?
O3 C23 C22 124.1(5) . . ?
O3 C23 C24 115.5(5) . . ?
C22 C23 C24 120.4(5) . . ?
C25 C24 C23 120.1(5) . . ?
C25 C24 H24 119.9 . . ?
C23 C24 H24 119.9 . . ?
C24 C25 C26 121.0(5) . . ?
C24 C25 H25 119.5 . . ?
C26 C25 H25 119.5 . . ?
C25 C26 C21 119.7(5) . . ?
C25 C26 H26 120.1 . . ?
C21 C26 H26 120.1 . . ?
O3 C27 H27A 109.5 . . ?
O3 C27 H27B 109.5 . . ?
H27A C27 H27B 109.5 . . ?
O3 C27 H27C 109.5 . . ?
H27A C27 H27C 109.5 . . ?
H27B C27 H27C 109.5 . . ?
C29 C28 Pt1 176.5(4) . . ?
C29 C28 Cd1 103.5(3) . 3_775 ?
Pt1 C28 Cd1 77.85(15) . 3_775 ?
C28 C29 C30 176.7(5) . . ?
C31 C30 C35 119.2(5) . . ?
C31 C30 C29 119.8(4) . . ?
C35 C30 C29 120.9(4) . . ?
C30 C31 C32 120.4(5) . . ?
C30 C31 H31 119.8 . . ?
C32 C31 H31 119.8 . . ?
O4 C32 C33 124.3(5) . . ?
O4 C32 C31 114.8(5) . . ?
C33 C32 C31 120.8(5) . . ?
C32 C33 C34 118.2(5) . . ?
C32 C33 H33 120.9 . . ?
C34 C33 H33 120.9 . . ?
C35 C34 C33 121.9(5) . . ?
C35 C34 H34 119.1 . . ?
C33 C34 H34 119.1 . . ?
C34 C35 C30 119.5(5) . . ?
C34 C35 H35 120.3 . . ?
C30 C35 H35 120.3 . . ?
O4 C36 H36A 109.5 . . ?
O4 C36 H36B 109.5 . . ?
H36A C36 H36B 109.5 . . ?
O4 C36 H36C 109.5 . . ?
H36A C36 H36C 109.5 . . ?
H36B C36 H36C 109.5 . . ?
N1 C37 C38 121.9(5) . . ?
N1 C37 H37 119 . . ?
C38 C37 H37 119 . . ?
C39 C38 C37 118.6(6) . . ?
C39 C38 H38 120.7 . . ?
C37 C38 H38 120.7 . . ?
C40 C39 C38 119.9(5) . . ?
C40 C39 H39 120 . . ?
C38 C39 H39 120 . . ?
C39 C40 C41 119.2(5) . . ?
C39 C40 H40 120.4 . . ?
C41 C40 H40 120.4 . . ?
N1 C41 C40 121.6(5) . . ?
N1 C41 H41 119.2 . . ?
C40 C41 H41 119.2 . . ?
N1 Cd1 C1 110.58(15) . . ?
N1 Cd1 C28 101.20(15) . 3_775 ?
C1 Cd1 C28 148.18(16) . 3_775 ?
N1 Cd1 C19 104.78(15) . 3_775 ?
C1 Cd1 C19 101.95(16) . 3_775 ?
C28 Cd1 C19 70.41(16) 3_775 3_775 ?
N1 Cd1 C10 108.57(15) . . ?
C1 Cd1 C10 68.71(16) . . ?
C28 Cd1 C10 100.16(15) 3_775 . ?
C19 Cd1 C10 146.55(15) 3_775 . ?
N1 Cd1 Pt1 143.51(10) . . ?
C1 Cd1 Pt1 44.46(11) . . ?
C28 Cd1 Pt1 106.57(11) 3_775 . ?
C19 Cd1 Pt1 106.54(11) 3_775 . ?
C10 Cd1 Pt1 43.80(11) . . ?
N1 Cd1 Pt1 133.58(10) . 3_775 ?
C1 Cd1 Pt1 109.28(11) . 3_775 ?
C28 Cd1 Pt1 43.70(11) 3_775 3_775 ?
C19 Cd1 Pt1 43.58(11) 3_775 3_775 ?
C10 Cd1 Pt1 107.32(11) . 3_775 ?
Pt1 Cd1 Pt1 82.740(10) . 3_775 ?
C41 N1 C37 118.8(4) . . ?
C41 N1 Cd1 121.7(3) . . ?
C37 N1 Cd1 119.5(3) . . ?
C5 O1 C9 117.2(5) . . ?
C14 O2 C18 118.4(5) . . ?
C23 O3 C27 117.3(4) . . ?
C32 O4 C36 117.2(5) . . ?
C10 Pt1 C19 88.07(18) . . ?
C10 Pt1 C28 176.19(19) . . ?
C19 Pt1 C28 90.81(18) . . ?
C10 Pt1 C1 89.49(19) . . ?
C19 Pt1 C1 176.04(19) . . ?
C28 Pt1 C1 91.43(19) . . ?
C10 Pt1 Cd1 61.50(14) . . ?
C19 Pt1 Cd1 122.10(13) . . ?
C28 Pt1 Cd1 122.04(14) . . ?
C1 Pt1 Cd1 59.09(13) . . ?
C10 Pt1 Cd1 123.64(13) . 3_775 ?
C19 Pt1 Cd1 58.51(13) . 3_775 ?
C28 Pt1 Cd1 58.45(13) . 3_775 ?
C1 Pt1 Cd1 125.44(14) . 3_775 ?
Cd1 Pt1 Cd1 97.261(10) . 3_775 ?
Cl1 C42 Cl2 86.0(7) . . ?
Cl1 C42 H42A 114.3 . . ?
Cl2 C42 H42A 114.3 . . ?
Cl1 C42 H42B 114.3 . . ?
Cl2 C42 H42B 114.3 . . ?
H42A C42 H42B 111.5 . . ?

loop_
_geom_bond_atom_site_label_1
_geom_bond_atom_site_label_2
_geom_bond_distance
_geom_bond_site_symmetry_2
_geom_bond_publ_flag
C1 C2 1.207(7) . ?
C1 Pt1 2.017(5) . ?
C1 Cd1 2.471(5) . ?
C2 C3 1.442(7) . ?
C3 C8 1.383(7) . ?
C3 C4 1.385(7) . ?
C4 C5 1.380(7) . ?
C4 H4 0.93 . ?
C5 O1 1.368(6) . ?
C5 C6 1.375(8) . ?
C6 C7 1.384(8) . ?
C6 H6 0.93 . ?
C7 C8 1.377(8) . ?
C7 H7 0.93 . ?
C8 H8 0.93 . ?
C9 O1 1.426(7) . ?
C9 H9A 0.96 . ?
C9 H9B 0.96 . ?
C9 H9C 0.96 . ?
C10 C11 1.202(7) . ?
C10 Pt1 2.009(5) . ?
C10 Cd1 2.551(5) . ?
C11 C12 1.447(7) . ?
C12 C13 1.394(8) . ?
C12 C17 1.395(8) . ?
C13 C14 1.397(8) . ?
C13 H13 0.93 . ?
C14 O2 1.364(8) . ?
C14 C15 1.392(10) . ?
C15 C16 1.356(10) . ?
C15 H15 0.93 . ?
C16 C17 1.380(9) . ?
C16 H16 0.93 . ?
C17 H17 0.93 . ?
C18 O2 1.424(10) . ?
C18 H18A 0.96 . ?
C18 H18B 0.96 . ?
C18 H18C 0.96 . ?
C19 C20 1.209(7) . ?
C19 Pt1 2.010(5) . ?
C19 Cd1 2.486(5) 3_775 ?
C20 C21 1.441(7) . ?
C21 C26 1.394(7) . ?
C21 C22 1.407(7) . ?
C22 C23 1.386(7) . ?
C22 H22 0.93 . ?
C23 O3 1.369(6) . ?
C23 C24 1.391(8) . ?
C24 C25 1.358(9) . ?
C24 H24 0.93 . ?
C25 C26 1.388(8) . ?
C25 H25 0.93 . ?
C26 H26 0.93 . ?
C27 O3 1.404(7) . ?
C27 H27A 0.96 . ?
C27 H27B 0.96 . ?
C27 H27C 0.96 . ?
C28 C29 1.213(7) . ?
C28 Pt1 2.015(5) . ?
C28 Cd1 2.485(4) 3_775 ?
C29 C30 1.441(7) . ?
C30 C31 1.384(7) . ?
C30 C35 1.397(7) . ?
C31 C32 1.392(7) . ?
C31 H31 0.93 . ?
C32 O4 1.375(6) . ?
C32 C33 1.382(8) . ?
C33 C34 1.386(8) . ?
C33 H33 0.93 . ?
C34 C35 1.380(8) . ?
C34 H34 0.93 . ?
C35 H35 0.93 . ?
C36 O4 1.438(6) . ?
C36 H36A 0.96 . ?
C36 H36B 0.96 . ?
C36 H36C 0.96 . ?
C37 N1 1.348(6) . ?
C37 C38 1.383(7) . ?
C37 H37 0.93 . ?
C38 C39 1.368(9) . ?
C38 H38 0.93 . ?
C39 C40 1.361(9) . ?
C39 H39 0.93 . ?
C40 C41 1.389(8) . ?
C40 H40 0.93 . ?
C41 N1 1.334(6) . ?
C41 H41 0.93 . ?
Cd1 N1 2.245(4) . ?
Cd1 C28 2.485(4) 3_775 ?
Cd1 C19 2.486(5) 3_775 ?
Cd1 Pt1 2.8001(4) . ?
Cd1 Pt1 2.8505(4) 3_775 ?
Pt1 Cd1 2.8505(4) 3_775 ?
Cl1 C42 1.890(15) . ?
C42 Cl2 1.906(19) . ?
C42 H42A 0.97 . ?
C42 H42B 0.97 . ?
